data_4131107
loop_
_publ_author_name
'Ruccolo, Serge'
'Sattler, Wesley'
'Rong, Yi'
'Parkin, Gerard'

_publ_section_title
;
 Modulation of Zn-C Bond Lengths Induced by Ligand Architecture in Zinc
 Carbatrane Compounds.
;
_journal_issue 44
_journal_name_full 'Journal of the American Chemical Society'
_journal_page_first 14542
_journal_page_last 14545
_journal_paper_doi 10.1021/jacs.6b09250
_journal_volume 138
_journal_year 2016
_chemical_formula_sum 'C17.5 H19.5 Cl N6 S3 Zn'
_chemical_formula_weight 510.89
_space_group_crystal_system triclinic
_space_group_IT_number 2
_space_group_name_Hall '-P 1'
_space_group_name_H-M_alt 'P -1'
_atom_sites_solution_hydrogens geom
_audit_creation_method SHELXL-2014/7
_cell_angle_alpha 72.5060(10)
_cell_angle_beta 85.1020(10)
_cell_angle_gamma 62.5590(10)
_cell_formula_units_Z 4
_cell_length_a 12.8684(12)
_cell_length_b 13.0973(12)
_cell_length_c 15.5044(14)
_cell_measurement_reflns_used 9993
_cell_measurement_temperature 170(2)
_cell_measurement_theta_max 30.58
_cell_measurement_theta_min 2.33
_cell_volume 2207.5(4)
_computing_cell_refinement 'Bruker SAINT'
_computing_data_collection 'Bruker APEX2'
_computing_data_reduction 'Bruker SAINT'
_computing_molecular_graphics 'Bruker SHELXTL'
_computing_publication_material 'Bruker SHELXTL'
_computing_structure_refinement 'SHELXL-2014/7 (Sheldrick, 2014)'
_computing_structure_solution 'SHELXS-97 (Sheldrick, 2008)'
_diffrn_ambient_temperature 170(2)
_diffrn_measured_fraction_theta_full 1.000
_diffrn_measured_fraction_theta_max 0.993
_diffrn_measurement_device_type 'Bruker APEX-II CCD'
_diffrn_measurement_method '\f and \w scans'
_diffrn_radiation_type MoK\a
_diffrn_radiation_wavelength 0.71073
_diffrn_reflns_av_R_equivalents 0.0396
_diffrn_reflns_av_unetI/netI 0.0559
_diffrn_reflns_Laue_measured_fraction_full 1.000
_diffrn_reflns_Laue_measured_fraction_max 0.993
_diffrn_reflns_limit_h_max 18
_diffrn_reflns_limit_h_min -18
_diffrn_reflns_limit_k_max 18
_diffrn_reflns_limit_k_min -18
_diffrn_reflns_limit_l_max 22
_diffrn_reflns_limit_l_min -22
_diffrn_reflns_number 36021
_diffrn_reflns_point_group_measured_fraction_full 1.000
_diffrn_reflns_point_group_measured_fraction_max 0.993
_diffrn_reflns_theta_full 25.242
_diffrn_reflns_theta_max 30.655
_diffrn_reflns_theta_min 1.787
_exptl_absorpt_coefficient_mu 1.534
_exptl_absorpt_correction_T_max 0.9272
_exptl_absorpt_correction_T_min 0.7004
_exptl_absorpt_correction_type empirical
_exptl_absorpt_process_details sadabs
_exptl_crystal_colour COLORLESS
_exptl_crystal_density_diffrn 1.537
_exptl_crystal_description BLOCK
_exptl_crystal_F_000 1046
_exptl_crystal_size_max 0.250
_exptl_crystal_size_mid 0.060
_exptl_crystal_size_min 0.050
_refine_diff_density_max 0.790
_refine_diff_density_min -0.609
_refine_diff_density_rms 0.088
_refine_ls_extinction_method none
_refine_ls_goodness_of_fit_ref 1.032
_refine_ls_hydrogen_treatment constr
_refine_ls_matrix_type full
_refine_ls_number_parameters 496
_refine_ls_number_reflns 13575
_refine_ls_number_restraints 2
_refine_ls_restrained_S_all 1.032
_refine_ls_R_factor_all 0.0915
_refine_ls_R_factor_gt 0.0464
_refine_ls_shift/su_max 0.008
_refine_ls_shift/su_mean 0.000
_refine_ls_structure_factor_coef Fsqd
_refine_ls_weighting_details 'w=1/[\s^2^(Fo^2^)+(0.0615P)^2^] where P=(Fo^2^+2Fc^2^)/3'
_refine_ls_weighting_scheme calc
_refine_ls_wR_factor_gt 0.1160
_refine_ls_wR_factor_ref 0.1356
_reflns_Friedel_coverage 0.000
_reflns_number_gt 8228
_reflns_number_total 13575
_reflns_threshold_expression 'I > 2\s(I)'
_cod_data_source_file TSZNCLS10_3.cif
_cod_data_source_block TSZNCLS10#3
_cod_depositor_comments
;
The following automatic conversions were performed:

data item '_exptl_absorpt_correction_type' value 'EMPIRICAL' was
changed to 'empirical' in accordance with the
/home/saulius/struct/COD-crude-data/automatic-downloads/DataCite-retrospective/ACS/depositions/lib/dictionaries/cif_core.dic
dictionary named 'cif_core.dic' version 2.4.2 last updated on
2011-04-26.

Automatic conversion script
Id: cif_fix_values 6909 2019-04-08 15:41:33Z antanas 
;
_cod_original_formula_sum 'C17.50 H19.50 Cl N6 S3 Zn'
_cod_database_code 4131107
_shelx_shelxl_version_number 2014/7
_shelx_space_group_comment
; 
The symmetry employed for this shelxl refinement is uniquely defined 
by the following loop, which should always be used as a source of 
symmetry information in preference to the above space-group names. 
They are only intended as comments. 
;
_shelx_estimated_absorpt_t_min 0.700
_shelx_estimated_absorpt_t_max 0.927

loop_
_space_group_symop_operation_xyz
'x, y, z'
'-x, -y, -z'

loop_
_atom_site_label
_atom_site_type_symbol
_atom_site_fract_x
_atom_site_fract_y
_atom_site_fract_z
_atom_site_U_iso_or_equiv
_atom_site_adp_type
_atom_site_occupancy
_atom_site_site_symmetry_order
_atom_site_calc_flag
_atom_site_refinement_flags_posn
_atom_site_refinement_flags_adp
Zn1 Zn 0.31783(3) 0.38469(3) -0.06120(2) 0.02783(9) Uani 1 1 d . .
Zn2 Zn 0.18235(3) 0.13378(3) 0.55267(2) 0.02650(9) Uani 1 1 d . .
S1 S 0.21769(7) 0.37005(6) 0.15323(5) 0.03273(17) Uani 1 1 d . .
S2 S 0.33409(7) 0.13889(6) 0.11257(5) 0.03034(16) Uani 1 1 d . .
S3 S 0.47268(6) 0.25078(7) 0.14722(5) 0.03249(17) Uani 1 1 d . .
S21 S 0.03761(6) 0.25486(6) 0.33999(5) 0.02999(16) Uani 1 1 d . .
S22 S 0.17574(7) 0.36922(6) 0.37211(5) 0.03078(16) Uani 1 1 d . .
S23 S 0.29336(6) 0.13274(6) 0.34061(5) 0.03209(17) Uani 1 1 d . .
N11 N 0.16741(19) 0.50458(19) -0.02533(15) 0.0274(5) Uani 1 1 d . .
N12 N 0.0366(2) 0.5846(2) 0.06671(16) 0.0309(5) Uani 1 1 d . .
N21 N 0.3288(2) 0.2315(2) -0.07219(15) 0.0294(5) Uani 1 1 d . .
N22 N 0.3421(2) 0.0503(2) -0.02794(17) 0.0329(5) Uani 1 1 d . .
N31 N 0.4723(2) 0.3727(2) -0.03171(16) 0.0298(5) Uani 1 1 d . .
N32 N 0.6298(2) 0.3176(2) 0.05090(17) 0.0344(6) Uani 1 1 d . .
N211 N 0.02983(19) 0.1449(2) 0.52038(15) 0.0270(5) Uani 1 1 d . .
N212 N -0.1147(2) 0.1771(2) 0.43303(17) 0.0315(5) Uani 1 1 d . .
N221 N 0.1703(2) 0.2905(2) 0.55690(15) 0.0286(5) Uani 1 1 d . .
N222 N 0.1624(2) 0.4695(2) 0.50581(17) 0.0364(6) Uani 1 1 d . .
N231 N 0.32998(19) 0.0063(2) 0.52122(15) 0.0273(5) Uani 1 1 d . .
N232 N 0.4638(2) -0.0848(2) 0.43471(17) 0.0342(6) Uani 1 1 d . .
C1 C 0.3380(2) 0.2762(2) 0.10271(18) 0.0261(6) Uani 1 1 d . .
C2 C 0.1703(2) 0.2331(2) 0.38546(17) 0.0251(5) Uani 1 1 d . .
C11 C 0.1385(2) 0.4914(2) 0.05991(18) 0.0270(6) Uani 1 1 d . .
C13 C 0.0779(2) 0.6120(2) -0.0755(2) 0.0315(6) Uani 1 1 d . .
H11A H 0.0738 0.6454 -0.1393 0.038 Uiso 1 1 calc R U
C14 C -0.0020(3) 0.6613(3) -0.0201(2) 0.0357(7) Uani 1 1 d . .
H11B H -0.0720 0.7352 -0.0372 0.043 Uiso 1 1 calc R U
C16 C -0.0228(3) 0.5984(3) 0.1499(2) 0.0422(8) Uani 1 1 d . .
H11C H 0.0345 0.5771 0.1982 0.063 Uiso 1 1 calc R U
H11D H -0.0599 0.5451 0.1678 0.063 Uiso 1 1 calc R U
H11E H -0.0828 0.6821 0.1398 0.063 Uiso 1 1 calc R U
C21 C 0.3356(2) 0.1419(2) -0.00134(18) 0.0265(6) Uani 1 1 d . .
C23 C 0.3319(3) 0.1956(3) -0.1475(2) 0.0361(7) Uani 1 1 d . .
H12A H 0.3287 0.2420 -0.2085 0.043 Uiso 1 1 calc R U
C24 C 0.3399(3) 0.0841(3) -0.1213(2) 0.0392(7) Uani 1 1 d . .
H12B H 0.3435 0.0380 -0.1595 0.047 Uiso 1 1 calc R U
C26 C 0.3519(3) -0.0644(3) 0.0317(2) 0.0469(8) Uani 1 1 d . .
H12C H 0.4241 -0.1060 0.0709 0.070 Uiso 1 1 calc R U
H12D H 0.3540 -0.1146 -0.0049 0.070 Uiso 1 1 calc R U
H12E H 0.2841 -0.0494 0.0691 0.070 Uiso 1 1 calc R U
C31 C 0.5250(2) 0.3174(2) 0.05061(19) 0.0284(6) Uani 1 1 d . .
C33 C 0.5472(3) 0.4097(3) -0.0858(2) 0.0381(7) Uani 1 1 d . .
H13A H 0.5330 0.4515 -0.1488 0.046 Uiso 1 1 calc R U
C34 C 0.6431(3) 0.3773(3) -0.0355(2) 0.0417(8) Uani 1 1 d . .
H69A H 0.7077 0.3927 -0.0556 0.050 Uiso 1 1 calc R U
C36 C 0.7107(3) 0.2678(3) 0.1306(2) 0.0498(9) Uani 1 1 d . .
H13B H 0.7167 0.1893 0.1659 0.075 Uiso 1 1 calc R U
H13C H 0.6812 0.3227 0.1680 0.075 Uiso 1 1 calc R U
H13D H 0.7883 0.2583 0.1110 0.075 Uiso 1 1 calc R U
C40 C 0.0503(4) 0.9950(5) 0.1522(4) 0.166(4) Uani 1 1 d G .
H40A H -0.0168 1.0656 0.1208 0.200 Uiso 1 1 calc R U
C41 C 0.1293(6) 1.0040(4) 0.2017(4) 0.149(4) Uani 1 1 d G .
H41A H 0.1162 1.0807 0.2040 0.178 Uiso 1 1 calc R U
C42 C 0.2275(5) 0.9008(7) 0.2476(3) 0.148(3) Uani 1 1 d G .
H42A H 0.2815 0.9069 0.2814 0.178 Uiso 1 1 calc R U
C43 C 0.2467(4) 0.7887(4) 0.2442(3) 0.128(2) Uani 1 1 d G .
H43A H 0.3138 0.7181 0.2756 0.153 Uiso 1 1 calc R U
C44 C 0.1677(6) 0.7797(4) 0.1947(4) 0.128(2) Uani 1 1 d G .
H44A H 0.1808 0.7031 0.1924 0.153 Uiso 1 1 calc R U
C45 C 0.0695(5) 0.8829(7) 0.1488(3) 0.171(4) Uani 1 1 d G .
H45A H 0.0155 0.8768 0.1150 0.205 Uiso 1 1 calc R U
C50 C 0.5704(4) 0.4404(2) 0.4428(2) 0.1182(16) Uani 1 1 d D .
H50A H 0.6229 0.3955 0.4057 0.142 Uiso 1 1 calc R U
C51 C 0.5157(5) 0.5655(2) 0.4136(4) 0.1182(16) Uani 1 1 d D .
H51A H 0.5234 0.6099 0.3546 0.142 Uiso 1 1 calc R U
C52 C 0.4530(5) 0.6180(4) 0.4727(2) 0.151(3) Uani 1 1 d . .
H52A H 0.4206 0.7031 0.4567 0.181 Uiso 1 1 calc R U
C211 C -0.0164(2) 0.1888(2) 0.43622(18) 0.0269(6) Uani 1 1 d . .
C213 C -0.0432(3) 0.1039(2) 0.5735(2) 0.0340(7) Uani 1 1 d . .
H21A H -0.0326 0.0681 0.6373 0.041 Uiso 1 1 calc R U
C214 C -0.1313(3) 0.1227(3) 0.5204(2) 0.0373(7) Uani 1 1 d . .
H21B H -0.1933 0.1024 0.5395 0.045 Uiso 1 1 calc R U
C216 C -0.1827(3) 0.2060(3) 0.3513(2) 0.0458(8) Uani 1 1 d . .
H21C H -0.2059 0.2897 0.3156 0.069 Uiso 1 1 calc R U
H21D H -0.2530 0.1953 0.3678 0.069 Uiso 1 1 calc R U
H21E H -0.1351 0.1524 0.3153 0.069 Uiso 1 1 calc R U
C221 C 0.1686(2) 0.3746(2) 0.48368(18) 0.0276(6) Uani 1 1 d . .
C223 C 0.1644(3) 0.3337(3) 0.6291(2) 0.0359(7) Uani 1 1 d . .
H22A H 0.1635 0.2924 0.6909 0.043 Uiso 1 1 calc R U
C224 C 0.1600(3) 0.4424(3) 0.5986(2) 0.0416(8) Uani 1 1 d . .
H22E H 0.1561 0.4917 0.6341 0.050 Uiso 1 1 calc R U
C226 C 0.1606(3) 0.5779(3) 0.4424(2) 0.0533(9) Uani 1 1 d . .
H22B H 0.0896 0.6208 0.4017 0.080 Uiso 1 1 calc R U
H22C H 0.2300 0.5558 0.4067 0.080 Uiso 1 1 calc R U
H22D H 0.1612 0.6302 0.4760 0.080 Uiso 1 1 calc R U
C231 C 0.3637(2) 0.0133(2) 0.43752(18) 0.0265(6) Uani 1 1 d . .
C233 C 0.4155(3) -0.1024(3) 0.5751(2) 0.0343(7) Uani 1 1 d . .
H23D H 0.4159 -0.1324 0.6390 0.041 Uiso 1 1 calc R U
C234 C 0.4967(3) -0.1581(3) 0.5233(2) 0.0389(7) Uani 1 1 d . .
H23E H 0.5644 -0.2338 0.5434 0.047 Uiso 1 1 calc R U
C236 C 0.5269(3) -0.1051(3) 0.3540(2) 0.0457(8) Uani 1 1 d . .
H23A H 0.4714 -0.0856 0.3050 0.068 Uiso 1 1 calc R U
H23B H 0.5857 -0.1897 0.3674 0.068 Uiso 1 1 calc R U
H23C H 0.5659 -0.0536 0.3354 0.068 Uiso 1 1 calc R U
Cl1 Cl 0.29483(7) 0.48569(7) -0.21702(5) 0.04174(19) Uani 1 1 d . .
Cl2 Cl 0.20140(7) 0.03977(7) 0.70939(5) 0.03893(18) Uani 1 1 d . .

loop_
_atom_site_aniso_label
_atom_site_aniso_U_11
_atom_site_aniso_U_22
_atom_site_aniso_U_33
_atom_site_aniso_U_23
_atom_site_aniso_U_13
_atom_site_aniso_U_12
Zn1 0.02981(18) 0.02779(17) 0.02281(16) -0.00757(13) -0.00224(13) -0.00998(14)
Zn2 0.02908(18) 0.02869(17) 0.02238(16) -0.00799(13) -0.00098(13) -0.01305(14)
S1 0.0352(4) 0.0315(4) 0.0208(3) -0.0083(3) 0.0003(3) -0.0060(3)
S2 0.0380(4) 0.0275(3) 0.0253(3) -0.0069(3) -0.0007(3) -0.0148(3)
S3 0.0332(4) 0.0356(4) 0.0264(4) -0.0048(3) -0.0076(3) -0.0150(3)
S21 0.0325(4) 0.0345(4) 0.0224(3) -0.0058(3) -0.0052(3) -0.0154(3)
S22 0.0419(4) 0.0281(3) 0.0247(3) -0.0072(3) 0.0005(3) -0.0180(3)
S23 0.0346(4) 0.0330(4) 0.0225(3) -0.0107(3) 0.0034(3) -0.0092(3)
N11 0.0282(12) 0.0262(11) 0.0250(12) -0.0043(9) -0.0032(9) -0.0113(10)
N12 0.0243(12) 0.0310(12) 0.0343(13) -0.0112(10) 0.0014(10) -0.0091(10)
N21 0.0310(13) 0.0294(12) 0.0261(12) -0.0112(10) -0.0034(10) -0.0099(10)
N22 0.0338(13) 0.0292(12) 0.0395(14) -0.0182(11) 0.0052(11) -0.0131(11)
N31 0.0294(13) 0.0280(12) 0.0293(12) -0.0100(10) -0.0001(10) -0.0097(10)
N32 0.0305(13) 0.0316(13) 0.0441(15) -0.0136(11) -0.0024(11) -0.0143(11)
N211 0.0273(12) 0.0279(12) 0.0270(12) -0.0096(9) 0.0004(10) -0.0125(10)
N212 0.0282(13) 0.0269(12) 0.0390(14) -0.0058(10) -0.0066(11) -0.0133(10)
N221 0.0311(13) 0.0317(12) 0.0254(12) -0.0130(10) 0.0008(10) -0.0135(10)
N222 0.0419(15) 0.0296(13) 0.0426(15) -0.0196(11) 0.0034(12) -0.0152(11)
N231 0.0259(12) 0.0278(12) 0.0275(12) -0.0084(10) -0.0014(9) -0.0110(10)
N232 0.0272(13) 0.0322(13) 0.0414(14) -0.0159(11) 0.0011(11) -0.0089(11)
C1 0.0265(14) 0.0224(13) 0.0255(13) -0.0084(11) -0.0017(11) -0.0068(11)
C2 0.0256(14) 0.0253(13) 0.0244(13) -0.0096(11) -0.0014(11) -0.0097(11)
C11 0.0266(14) 0.0255(13) 0.0281(14) -0.0083(11) -0.0009(11) -0.0107(11)
C13 0.0277(15) 0.0295(14) 0.0309(15) -0.0023(12) -0.0073(12) -0.0105(12)
C14 0.0265(15) 0.0281(15) 0.0421(17) -0.0023(13) -0.0066(13) -0.0075(12)
C16 0.0332(17) 0.0430(18) 0.0420(18) -0.0167(15) 0.0063(14) -0.0087(14)
C21 0.0247(14) 0.0255(13) 0.0283(14) -0.0103(11) -0.0006(11) -0.0090(11)
C23 0.0368(17) 0.0410(17) 0.0284(15) -0.0174(13) -0.0025(13) -0.0110(14)
C24 0.0408(18) 0.0463(18) 0.0384(17) -0.0275(15) 0.0045(14) -0.0176(15)
C26 0.058(2) 0.0346(17) 0.054(2) -0.0203(16) 0.0133(17) -0.0234(16)
C31 0.0300(15) 0.0236(13) 0.0319(15) -0.0122(11) -0.0029(12) -0.0093(11)
C33 0.0426(19) 0.0355(16) 0.0357(16) -0.0118(13) 0.0055(14) -0.0172(14)
C34 0.0400(18) 0.0388(17) 0.051(2) -0.0151(15) 0.0069(16) -0.0217(15)
C36 0.0394(19) 0.0450(19) 0.065(2) -0.0058(17) -0.0176(17) -0.0219(16)
C40 0.079(5) 0.162(9) 0.204(9) -0.015(7) 0.064(5) -0.044(5)
C41 0.209(9) 0.114(6) 0.152(7) -0.071(5) 0.141(7) -0.100(6)
C42 0.235(9) 0.232(9) 0.082(4) -0.077(6) 0.088(5) -0.186(9)
C43 0.153(5) 0.120(3) 0.111(4) -0.046(3) 0.066(4) -0.066(3)
C44 0.153(5) 0.120(3) 0.111(4) -0.046(3) 0.066(4) -0.066(3)
C45 0.165(8) 0.161(8) 0.228(10) -0.072(8) 0.074(7) -0.110(7)
C50 0.116(4) 0.124(3) 0.098(3) -0.054(3) 0.047(3) -0.035(3)
C51 0.116(4) 0.124(3) 0.098(3) -0.054(3) 0.047(3) -0.035(3)
C52 0.243(9) 0.085(4) 0.153(6) -0.057(4) 0.063(6) -0.094(5)
C211 0.0267(14) 0.0234(13) 0.0302(14) -0.0090(11) -0.0006(11) -0.0100(11)
C213 0.0340(16) 0.0321(15) 0.0318(15) -0.0033(12) 0.0046(13) -0.0161(13)
C214 0.0340(17) 0.0348(16) 0.0417(18) -0.0038(14) 0.0003(14) -0.0189(14)
C216 0.0442(19) 0.0438(19) 0.049(2) 0.0011(15) -0.0200(16) -0.0248(16)
C221 0.0266(14) 0.0288(14) 0.0282(14) -0.0142(11) 0.0017(11) -0.0099(11)
C223 0.0349(17) 0.0465(18) 0.0296(15) -0.0227(14) 0.0049(13) -0.0149(14)
C224 0.0469(19) 0.0442(18) 0.0403(18) -0.0263(15) 0.0023(15) -0.0178(16)
C226 0.077(3) 0.0316(17) 0.060(2) -0.0183(16) 0.004(2) -0.0282(18)
C231 0.0249(14) 0.0270(13) 0.0301(14) -0.0103(11) -0.0022(11) -0.0122(11)
C233 0.0325(16) 0.0315(15) 0.0358(16) -0.0031(13) -0.0086(13) -0.0144(13)
C234 0.0306(16) 0.0311(16) 0.0473(19) -0.0085(14) -0.0086(14) -0.0079(13)
C236 0.0336(17) 0.052(2) 0.053(2) -0.0329(17) 0.0108(15) -0.0124(15)
Cl1 0.0563(5) 0.0399(4) 0.0228(3) -0.0043(3) -0.0021(3) -0.0192(4)
Cl2 0.0504(5) 0.0464(4) 0.0223(3) -0.0049(3) -0.0019(3) -0.0266(4)

loop_
_atom_type_symbol
_atom_type_description
_atom_type_scat_dispersion_real
_atom_type_scat_dispersion_imag
_atom_type_scat_source
C C 0.0033 0.0016 'International Tables Vol C Tables 4.2.6.8 and 6.1.1.4'
H H 0.0000 0.0000 'International Tables Vol C Tables 4.2.6.8 and 6.1.1.4'
Cl Cl 0.1484 0.1585 'International Tables Vol C Tables 4.2.6.8 and 6.1.1.4'
N N 0.0061 0.0033 'International Tables Vol C Tables 4.2.6.8 and 6.1.1.4'
S S 0.1246 0.1234 'International Tables Vol C Tables 4.2.6.8 and 6.1.1.4'
Zn Zn 0.2839 1.4301 'International Tables Vol C Tables 4.2.6.8 and 6.1.1.4'

loop_
_geom_angle_atom_site_label_1
_geom_angle_atom_site_label_2
_geom_angle_atom_site_label_3
_geom_angle
_geom_angle_site_symmetry_3
N31 Zn1 N21 113.82(9) .
N31 Zn1 N11 120.58(9) .
N21 Zn1 N11 119.83(9) .
N31 Zn1 Cl1 99.72(7) .
N21 Zn1 Cl1 96.83(7) .
N11 Zn1 Cl1 97.55(7) .
N31 Zn1 C1 81.80(9) .
N21 Zn1 C1 82.03(9) .
N11 Zn1 C1 82.07(9) .
Cl1 Zn1 C1 178.39(7) .
N211 Zn2 N221 113.63(9) .
N211 Zn2 N231 117.61(9) .
N221 Zn2 N231 122.28(9) .
N211 Zn2 Cl2 100.74(7) .
N221 Zn2 Cl2 97.84(7) .
N231 Zn2 Cl2 97.13(7) .
N211 Zn2 C2 81.54(9) .
N221 Zn2 C2 81.51(9) .
N231 Zn2 C2 81.41(9) .
Cl2 Zn2 C2 177.69(6) .
C11 S1 C1 102.15(13) .
C21 S2 C1 101.19(12) .
C31 S3 C1 100.94(13) .
C211 S21 C2 101.43(13) .
C221 S22 C2 101.67(13) .
C231 S23 C2 101.87(13) .
C11 N11 C13 105.8(2) .
C11 N11 Zn1 122.35(18) .
C13 N11 Zn1 131.87(19) .
C11 N12 C14 106.7(2) .
C11 N12 C16 125.9(2) .
C14 N12 C16 127.4(2) .
C21 N21 C23 106.5(2) .
C21 N21 Zn1 122.86(18) .
C23 N21 Zn1 130.7(2) .
C21 N22 C24 107.3(2) .
C21 N22 C26 126.0(3) .
C24 N22 C26 126.7(3) .
C31 N31 C33 106.2(2) .
C31 N31 Zn1 122.3(2) .
C33 N31 Zn1 131.4(2) .
C31 N32 C34 107.5(2) .
C31 N32 C36 125.5(3) .
C34 N32 C36 126.9(3) .
C211 N211 C213 106.2(2) .
C211 N211 Zn2 123.15(19) .
C213 N211 Zn2 130.50(19) .
C211 N212 C214 107.1(2) .
C211 N212 C216 125.8(3) .
C214 N212 C216 126.9(2) .
C221 N221 C223 106.2(2) .
C221 N221 Zn2 122.72(18) .
C223 N221 Zn2 131.1(2) .
C221 N222 C224 106.9(2) .
C221 N222 C226 125.7(3) .
C224 N222 C226 127.4(3) .
C231 N231 C233 105.3(2) .
C231 N231 Zn2 123.31(18) .
C233 N231 Zn2 131.4(2) .
C231 N232 C234 106.5(2) .
C231 N232 C236 125.9(3) .
C234 N232 C236 127.5(3) .
S3 C1 S1 111.18(14) .
S3 C1 S2 112.01(14) .
S1 C1 S2 111.31(15) .
S3 C1 Zn1 107.88(12) .
S1 C1 Zn1 107.06(11) .
S2 C1 Zn1 107.13(12) .
S22 C2 S21 113.14(14) .
S22 C2 S23 111.55(14) .
S21 C2 S23 110.89(14) .
S22 C2 Zn2 106.75(11) .
S21 C2 Zn2 107.15(12) .
S23 C2 Zn2 106.98(11) .
N11 C11 N12 111.1(2) .
N11 C11 S1 126.2(2) .
N12 C11 S1 122.7(2) .
C14 C13 N11 109.4(3) .
C13 C14 N12 107.0(2) .
N21 C21 N22 110.6(2) .
N21 C21 S2 126.3(2) .
N22 C21 S2 123.2(2) .
C24 C23 N21 109.3(3) .
C23 C24 N22 106.4(3) .
N31 C31 N32 110.2(3) .
N31 C31 S3 127.0(2) .
N32 C31 S3 122.8(2) .
C34 C33 N31 109.3(3) .
C33 C34 N32 106.8(3) .
C41 C40 C45 120.0 .
C42 C41 C40 120.0 .
C43 C42 C41 120.0 .
C44 C43 C42 120.0 .
C43 C44 C45 120.0 .
C44 C45 C40 120.0 .
C51 C50 C52 118.8(4) 2_666
C52 C51 C50 115.4(4) .
C51 C52 C50 125.5(4) 2_666
N211 C211 N212 110.7(2) .
N211 C211 S21 126.5(2) .
N212 C211 S21 122.8(2) .
C214 C213 N211 109.1(3) .
C213 C214 N212 106.9(3) .
N221 C221 N222 110.6(2) .
N221 C221 S22 126.8(2) .
N222 C221 S22 122.6(2) .
C224 C223 N221 109.4(3) .
C223 C224 N222 107.0(3) .
N231 C231 N232 111.5(2) .
N231 C231 S23 126.4(2) .
N232 C231 S23 122.1(2) .
C234 C233 N231 109.7(3) .
C233 C234 N232 107.0(3) .

loop_
_geom_bond_atom_site_label_1
_geom_bond_atom_site_label_2
_geom_bond_distance
_geom_bond_site_symmetry_2
Zn1 N31 2.002(2) .
Zn1 N21 2.003(2) .
Zn1 N11 2.015(2) .
Zn1 Cl1 2.3481(8) .
Zn1 C1 2.479(3) .
Zn2 N211 1.996(2) .
Zn2 N221 2.006(2) .
Zn2 N231 2.010(2) .
Zn2 Cl2 2.3462(8) .
Zn2 C2 2.508(3) .
S1 C11 1.742(3) .
S1 C1 1.772(3) .
S2 C21 1.753(3) .
S2 C1 1.783(3) .
S3 C31 1.744(3) .
S3 C1 1.767(3) .
S21 C211 1.749(3) .
S21 C2 1.769(3) .
S22 C221 1.745(3) .
S22 C2 1.766(3) .
S23 C231 1.743(3) .
S23 C2 1.778(3) .
N11 C11 1.324(3) .
N11 C13 1.383(3) .
N12 C11 1.342(3) .
N12 C14 1.382(4) .
N12 C16 1.458(4) .
N21 C21 1.319(3) .
N21 C23 1.376(3) .
N22 C21 1.348(3) .
N22 C24 1.379(4) .
N22 C26 1.462(4) .
N31 C31 1.324(3) .
N31 C33 1.385(4) .
N32 C31 1.350(3) .
N32 C34 1.374(4) .
N32 C36 1.464(4) .
N211 C211 1.324(3) .
N211 C213 1.385(3) .
N212 C211 1.349(3) .
N212 C214 1.378(4) .
N212 C216 1.453(4) .
N221 C221 1.317(3) .
N221 C223 1.381(3) .
N222 C221 1.352(3) .
N222 C224 1.375(4) .
N222 C226 1.456(4) .
N231 C231 1.323(3) .
N231 C233 1.390(3) .
N232 C231 1.345(3) .
N232 C234 1.386(4) .
N232 C236 1.457(4) .
C13 C14 1.334(4) .
C23 C24 1.349(4) .
C33 C34 1.339(4) .
C40 C41 1.3900 .
C40 C45 1.3900 .
C41 C42 1.3900 .
C42 C43 1.3900 .
C43 C44 1.3900 .
C44 C45 1.3900 .
C50 C51 1.38997(17) .
C50 C52 1.38999(14) 2_666
C51 C52 1.306(6) .
C52 C50 1.39004(15) 2_666
C213 C214 1.343(4) .
C223 C224 1.334(4) .
C233 C234 1.332(4) .
